data_7007470
loop_
_publ_author_name
'Anderson, Carly E.'
'Apperley, David C.'
'Batsanov, Andrei S.'
'Dyer, Philip W.'
'Howard, Judith A. K.'

_publ_section_title
;
 Concise syntheses of tridentate PNE ligands and their coordination
 chemistry with palladium(II) : a solution- and solid-state study.
;
_journal_issue 34
_journal_name_full 'Dalton transactions (Cambridge, England : 2003)'
_journal_page_first 4134
_journal_page_last 4145
_journal_paper_doi 10.1039/b605995c
_journal_year 2006
_chemical_formula_moiety '2(C19 H25 Cl N2 P Pd 1+),H8 Mg O12 S2 2-,6(H2 O)'
_chemical_formula_sum 'C38 H70 Cl2 Mg N4 O18 P2 Pd2 S2'
_chemical_formula_weight 1305.05
_chemical_name_common
;
P,N,N-(1-(2-diphenylphosphino-ethyl)-4-methyl-piperazine)-
chloro-palladium tetraaqua-bis(sulfato)magnesium hexahydrate
;
_chemical_name_systematic
; P,N,N-{1-(2-diphenylphosphino-ethyl)-4-methyl-piperazine}-
chloro-palladium tetraaqua-bis(sulfato)magnesium hexahydrate
;
_space_group_IT_number 14
_symmetry_cell_setting monoclinic
_symmetry_space_group_name_Hall '-P 2ybc'
_symmetry_space_group_name_H-M 'P 1 21/c 1'
_atom_sites_solution_hydrogens geom
_atom_sites_solution_primary direct
_atom_sites_solution_secondary difmap
_audit_creation_method SHELXL-97
_cell_angle_alpha 90.00
_cell_angle_beta 92.94(1)
_cell_angle_gamma 90.00
_cell_formula_units_Z 2
_cell_length_a 16.9252(17)
_cell_length_b 8.6573(9)
_cell_length_c 18.0774(18)
_cell_measurement_reflns_used 8980
_cell_measurement_temperature 120(2)
_cell_measurement_theta_max 30.01
_cell_measurement_theta_min 2.50
_cell_volume 2645.3(5)
_computing_cell_refinement 'SMART version 5.054 (Bruker, 1999)'
_computing_data_collection 'SMART version 5.054 (Bruker, 1999)'
_computing_data_reduction 'SAINT version 6.45A (Bruker, 2003)'
_computing_molecular_graphics 'SHELXTL version 6.12 (Bruker, 2001)'
_computing_publication_material 'SHELXTL version 6.12 (Bruker, 2001)'
_computing_structure_refinement 'SHELXTL version 6.12 (Bruker, 2001)'
_computing_structure_solution 'SHELXTL version 6.12 (Bruker, 2001)'
_diffrn_ambient_temperature 120(2)
_diffrn_detector_area_resol_mean 8
_diffrn_measured_fraction_theta_full 0.998
_diffrn_measured_fraction_theta_max 0.998
_diffrn_measurement_device_type 'Siemens SMART 1K CCD area detector'
_diffrn_measurement_method '\w scans'
_diffrn_radiation_monochromator graphite
_diffrn_radiation_source 'fine-focus sealed tube'
_diffrn_radiation_type MoK\a
_diffrn_radiation_wavelength 0.71073
_diffrn_reflns_av_R_equivalents 0.0337
_diffrn_reflns_av_sigmaI/netI 0.0273
_diffrn_reflns_limit_h_max 22
_diffrn_reflns_limit_h_min -23
_diffrn_reflns_limit_k_max 11
_diffrn_reflns_limit_k_min -11
_diffrn_reflns_limit_l_max 24
_diffrn_reflns_limit_l_min -24
_diffrn_reflns_number 30538
_diffrn_reflns_theta_full 29.00
_diffrn_reflns_theta_max 29.00
_diffrn_reflns_theta_min 2.26
_diffrn_standards_number 0
_exptl_absorpt_coefficient_mu 1.003
_exptl_absorpt_correction_T_max 1.0000
_exptl_absorpt_correction_T_min 0.8883
_exptl_absorpt_correction_type multi-scan
_exptl_absorpt_process_details 'SADABS v. 2.10 (Bruker-Nonius, 2003), R(int)=0.060 before correction'
_exptl_crystal_colour yellow
_exptl_crystal_density_diffrn 1.638
_exptl_crystal_density_method 'not measured'
_exptl_crystal_description fragment
_exptl_crystal_F_000 1340
_exptl_crystal_size_max 0.25
_exptl_crystal_size_mid 0.20
_exptl_crystal_size_min 0.12
_refine_diff_density_max 0.500
_refine_diff_density_min -0.409
_refine_diff_density_rms 0.071
_refine_ls_extinction_method none
_refine_ls_goodness_of_fit_ref 1.070
_refine_ls_hydrogen_treatment mixed
_refine_ls_matrix_type full
_refine_ls_number_parameters 355
_refine_ls_number_reflns 7011
_refine_ls_number_restraints 0
_refine_ls_restrained_S_all 1.070
_refine_ls_R_factor_all 0.0313
_refine_ls_R_factor_gt 0.0246
_refine_ls_shift/su_max 0.002
_refine_ls_shift/su_mean 0.000
_refine_ls_structure_factor_coef Fsqd
_refine_ls_weighting_details 'calc w=1/[\s^2^(Fo^2^)+(0.0215P)^2^+1.6515P] where P=(Fo^2^+2Fc^2^)/3'
_refine_ls_weighting_scheme calc
_refine_ls_wR_factor_gt 0.0542
_refine_ls_wR_factor_ref 0.0565
_reflns_number_gt 6194
_reflns_number_total 7011
_reflns_threshold_expression I>2\s(I)
_cod_data_source_file b605995c.txt
_cod_data_source_block (10)
_cod_depositor_comments
;
The following automatic conversions were performed:
'_symmetry_cell_setting' value 'Monoclinic' changed to 'monoclinic'
according to '/home/saulius/struct/CIF-dictionaries/cif_core.dic'
dictionary named 'cif_core.dic' version 2.4.1 from 2010-06-29.

Automatic conversion script
Id: cif_fix_enum 1527 2010-12-29 10:47:43Z saulius 
;
_cod_original_sg_symbol_H-M P2(1)/c
_cod_database_code 7007470

loop_
_symmetry_equiv_pos_as_xyz
'x, y, z'
'-x, y+1/2, -z+1/2'
'-x, -y, -z'
'x, -y-1/2, z-1/2'

loop_
_atom_site_label
_atom_site_type_symbol
_atom_site_fract_x
_atom_site_fract_y
_atom_site_fract_z
_atom_site_U_iso_or_equiv
_atom_site_adp_type
_atom_site_occupancy
_atom_site_symmetry_multiplicity
_atom_site_calc_flag
_atom_site_refinement_flags
_atom_site_disorder_assembly
_atom_site_disorder_group
Pd Pd 0.834214(7) 0.394210(14) 0.280672(7) 0.01183(4) Uani 1 1 d . . .
Cl Cl 0.96804(3) 0.35601(5) 0.29418(3) 0.02202(9) Uani 1 1 d . . .
P P 0.79580(3) 0.25345(5) 0.37529(2) 0.01282(9) Uani 1 1 d . . .
N1 N 0.71926(8) 0.45849(17) 0.26329(8) 0.0139(3) Uani 1 1 d . . .
C2 C 0.69648(10) 0.3936(2) 0.18857(9) 0.0159(3) Uani 1 1 d . . .
H20 H 0.6454 0.4378 0.1697 0.021 Uiso 1 1 d R . .
H21 H 0.6908 0.2800 0.1915 0.021 Uiso 1 1 d R . .
C3 C 0.76250(11) 0.4358(2) 0.13699(10) 0.0182(4) Uani 1 1 d . . .
H31 H 0.7854 0.3407 0.1165 0.024 Uiso 1 1 d R . .
H32 H 0.7405 0.4990 0.0952 0.024 Uiso 1 1 d R . .
N4 N 0.82483(8) 0.52443(16) 0.17981(8) 0.0145(3) Uani 1 1 d . . .
C5 C 0.78833(11) 0.6708(2) 0.20366(10) 0.0194(4) Uani 1 1 d . . .
H51 H 0.7658 0.7276 0.1600 0.025 Uiso 1 1 d R . .
H52 H 0.8286 0.7371 0.2295 0.025 Uiso 1 1 d R . .
C6 C 0.72285(11) 0.6309(2) 0.25581(10) 0.0182(4) Uani 1 1 d . . .
H61 H 0.7343 0.6790 0.3048 0.024 Uiso 1 1 d R . .
H62 H 0.6714 0.6708 0.2355 0.024 Uiso 1 1 d R . .
C7 C 0.66480(10) 0.4109(2) 0.32180(10) 0.0173(3) Uani 1 1 d . . .
H71 H 0.6099 0.4061 0.3003 0.023 Uiso 1 1 d R . .
H72 H 0.6667 0.4888 0.3619 0.023 Uiso 1 1 d R . .
C8 C 0.68887(10) 0.2541(2) 0.35357(10) 0.0162(3) Uani 1 1 d . . .
H81 H 0.6748 0.1720 0.3171 0.021 Uiso 1 1 d R . .
H82 H 0.6604 0.2338 0.3990 0.021 Uiso 1 1 d R . .
C9 C 0.89346(11) 0.5532(2) 0.13490(11) 0.0216(4) Uani 1 1 d . . .
H91 H 0.8764 0.6109 0.0903 0.029(4) Uiso 1 1 d R . .
H92 H 0.9165 0.4545 0.1207 0.029(4) Uiso 1 1 d R . .
H93 H 0.9331 0.6134 0.1638 0.029(4) Uiso 1 1 d R . .
C11 C 0.82332(10) 0.0524(2) 0.38583(9) 0.0147(3) Uani 1 1 d . . .
C12 C 0.77900(11) -0.0395(2) 0.43160(10) 0.0185(3) Uani 1 1 d . . .
H12 H 0.7348 0.0027 0.4548 0.022 Uiso 1 1 d R . .
C13 C 0.79936(12) -0.1935(2) 0.44266(10) 0.0214(4) Uani 1 1 d . . .
H13 H 0.7695 -0.2566 0.4738 0.026 Uiso 1 1 d R . .
C14 C 0.86368(12) -0.2554(2) 0.40852(11) 0.0223(4) Uani 1 1 d . . .
H14 H 0.8779 -0.3602 0.4170 0.027 Uiso 1 1 d R . .
C15 C 0.90724(11) -0.1650(2) 0.36235(11) 0.0219(4) Uani 1 1 d . . .
H15 H 0.9507 -0.2085 0.3386 0.026 Uiso 1 1 d R . .
C16 C 0.88697(11) -0.0106(2) 0.35032(10) 0.0185(3) Uani 1 1 d . . .
H16 H 0.9161 0.0510 0.3179 0.022 Uiso 1 1 d R . .
C21 C 0.81593(10) 0.33725(19) 0.46606(10) 0.0150(3) Uani 1 1 d . . .
C22 C 0.75652(11) 0.3999(2) 0.50730(10) 0.0168(3) Uani 1 1 d . . .
H22 H 0.7032 0.3969 0.4883 0.020 Uiso 1 1 d R . .
C23 C 0.77539(12) 0.4658(2) 0.57629(11) 0.0215(4) Uani 1 1 d . . .
H23 H 0.7348 0.5076 0.6047 0.026 Uiso 1 1 d R . .
C24 C 0.85333(12) 0.4696(2) 0.60382(11) 0.0241(4) Uani 1 1 d . . .
H24 H 0.8662 0.5153 0.6506 0.029 Uiso 1 1 d R . .
C25 C 0.91280(12) 0.4083(2) 0.56279(11) 0.0238(4) Uani 1 1 d . . .
H25 H 0.9661 0.4115 0.5818 0.029 Uiso 1 1 d R . .
C26 C 0.89471(11) 0.3420(2) 0.49406(11) 0.0197(4) Uani 1 1 d . . .
H26 H 0.9354 0.2994 0.4661 0.024 Uiso 1 1 d R . .
Mg Mg 0.5000 0.5000 0.5000 0.01136(15) Uani 1 2 d S . .
S S 0.46546(3) 0.23330(5) 0.37279(2) 0.01365(8) Uani 1 1 d . . .
O1 O 0.51324(7) 0.35065(14) 0.41367(7) 0.0141(2) Uani 1 1 d . . .
O2 O 0.46807(8) 0.26465(14) 0.29252(7) 0.0178(3) Uani 1 1 d . . .
O3 O 0.49934(10) 0.07958(15) 0.38882(8) 0.0276(3) Uani 1 1 d . . .
O4 O 0.38322(8) 0.23773(19) 0.39494(8) 0.0303(3) Uani 1 1 d . . .
O5 O 0.40018(8) 0.37640(15) 0.53106(8) 0.0154(2) Uani 1 1 d . . .
H051 H 0.4056(14) 0.318(3) 0.5628(14) 0.027(7) Uiso 1 1 d . . .
H052 H 0.3860(17) 0.340(3) 0.4963(17) 0.044(9) Uiso 1 1 d . . .
O6 O 0.57448(8) 0.36658(15) 0.56645(8) 0.0163(3) Uani 1 1 d . . .
H061 H 0.5838(15) 0.284(3) 0.5548(14) 0.033(7) Uiso 1 1 d . . .
H062 H 0.5733(16) 0.368(3) 0.6101(17) 0.040(8) Uiso 1 1 d . . .
O7 O 0.57632(9) 0.41047(17) 0.71515(8) 0.0209(3) Uani 1 1 d . . .
H071 H 0.5668(15) 0.495(3) 0.7159(14) 0.035(7) Uiso 1 1 d . . .
H072 H 0.5436(17) 0.367(3) 0.7378(16) 0.042(8) Uiso 1 1 d . . .
O8 O 0.60672(8) 0.07821(16) 0.51312(8) 0.0192(3) Uani 1 1 d . . .
H081 H 0.5932(17) 0.025(4) 0.5398(17) 0.047(9) Uiso 1 1 d . . .
H082 H 0.5763(17) 0.075(3) 0.4750(17) 0.042(8) Uiso 1 1 d . . .
O9 O 0.40859(9) 0.17400(18) 0.64557(8) 0.0245(3) Uani 1 1 d . . .
H091 H 0.4205(16) 0.199(3) 0.6842(16) 0.036(8) Uiso 1 1 d . . .
H092 H 0.4373(18) 0.102(4) 0.6399(17) 0.049(9) Uiso 1 1 d . . .

loop_
_atom_site_aniso_label
_atom_site_aniso_U_11
_atom_site_aniso_U_22
_atom_site_aniso_U_33
_atom_site_aniso_U_23
_atom_site_aniso_U_13
_atom_site_aniso_U_12
Pd 0.01044(6) 0.01265(6) 0.01235(6) 0.00231(5) 0.00025(4) 0.00059(4)
Cl 0.01163(19) 0.0266(2) 0.0278(2) 0.00801(18) 0.00121(16) 0.00148(16)
P 0.0113(2) 0.01404(19) 0.0131(2) 0.00254(16) 0.00051(15) 0.00090(15)
N1 0.0127(7) 0.0158(7) 0.0128(7) 0.0008(5) -0.0010(5) 0.0014(5)
C2 0.0149(8) 0.0192(8) 0.0133(8) 0.0001(6) -0.0012(6) -0.0031(6)
C3 0.0198(9) 0.0210(9) 0.0138(8) -0.0015(7) 0.0006(7) -0.0060(7)
N4 0.0146(7) 0.0144(7) 0.0144(7) 0.0015(5) -0.0007(5) -0.0023(5)
C5 0.0234(9) 0.0128(8) 0.0218(9) 0.0022(7) -0.0023(7) -0.0005(7)
C6 0.0214(9) 0.0139(8) 0.0189(9) -0.0002(6) -0.0025(7) 0.0047(6)
C7 0.0127(8) 0.0241(9) 0.0154(8) 0.0031(7) 0.0019(6) 0.0043(7)
C8 0.0119(8) 0.0213(8) 0.0153(8) 0.0030(7) 0.0002(6) 0.0000(6)
C9 0.0184(9) 0.0261(9) 0.0203(9) 0.0057(7) 0.0018(7) -0.0052(7)
C11 0.0148(8) 0.0152(8) 0.0139(8) 0.0007(6) -0.0012(6) 0.0005(6)
C12 0.0197(9) 0.0201(9) 0.0158(8) 0.0018(7) 0.0030(7) -0.0004(7)
C13 0.0258(10) 0.0183(9) 0.0200(9) 0.0055(7) 0.0005(7) -0.0035(7)
C14 0.0263(10) 0.0136(8) 0.0264(10) 0.0020(7) -0.0054(8) 0.0005(7)
C15 0.0192(9) 0.0188(9) 0.0279(10) -0.0019(7) 0.0023(7) 0.0029(7)
C16 0.0167(8) 0.0177(8) 0.0213(9) 0.0018(7) 0.0024(7) -0.0007(7)
C21 0.0178(8) 0.0120(7) 0.0149(8) 0.0032(6) -0.0008(6) 0.0004(6)
C22 0.0167(8) 0.0147(8) 0.0189(8) 0.0021(7) 0.0006(6) 0.0024(6)
C23 0.0258(10) 0.0168(8) 0.0222(9) -0.0034(7) 0.0033(7) 0.0032(7)
C24 0.0315(11) 0.0184(9) 0.0218(9) -0.0039(7) -0.0047(8) 0.0014(8)
C25 0.0201(9) 0.0227(9) 0.0278(10) -0.0029(8) -0.0071(8) 0.0005(7)
C26 0.0158(9) 0.0201(8) 0.0229(9) -0.0004(7) -0.0006(7) 0.0025(7)
Mg 0.0119(4) 0.0118(4) 0.0104(4) -0.0009(3) 0.0005(3) 0.0004(3)
S 0.0171(2) 0.01411(19) 0.00971(18) -0.00173(14) 0.00042(15) -0.00257(15)
O1 0.0142(6) 0.0152(6) 0.0130(6) -0.0034(4) 0.0010(4) -0.0017(4)
O2 0.0246(7) 0.0192(6) 0.0096(6) -0.0009(5) -0.0010(5) 0.0002(5)
O3 0.0510(10) 0.0127(6) 0.0183(7) 0.0001(5) -0.0051(6) 0.0033(6)
O4 0.0176(7) 0.0518(10) 0.0218(7) -0.0157(7) 0.0055(5) -0.0145(6)
O5 0.0179(6) 0.0158(6) 0.0124(6) 0.0005(5) 0.0014(5) -0.0015(5)
O6 0.0210(7) 0.0151(6) 0.0125(6) 0.0001(5) -0.0002(5) 0.0039(5)
O7 0.0304(8) 0.0160(7) 0.0164(6) 0.0012(5) 0.0035(5) 0.0034(6)
O8 0.0226(7) 0.0175(7) 0.0174(7) 0.0030(5) 0.0002(6) -0.0016(5)
O9 0.0363(9) 0.0220(7) 0.0150(7) 0.0004(6) -0.0023(6) 0.0040(6)

loop_
_atom_type_symbol
_atom_type_description
_atom_type_scat_dispersion_real
_atom_type_scat_dispersion_imag
_atom_type_scat_source
C C 0.0033 0.0016 'International Tables Vol C Tables 4.2.6.8 and 6.1.1.4'
H H 0.0000 0.0000 'International Tables Vol C Tables 4.2.6.8 and 6.1.1.4'
N N 0.0061 0.0033 'International Tables Vol C Tables 4.2.6.8 and 6.1.1.4'
O O 0.0106 0.0060 'International Tables Vol C Tables 4.2.6.8 and 6.1.1.4'
Mg Mg 0.0486 0.0363 'International Tables Vol C Tables 4.2.6.8 and 6.1.1.4'
P P 0.1023 0.0942 'International Tables Vol C Tables 4.2.6.8 and 6.1.1.4'
S S 0.1246 0.1234 'International Tables Vol C Tables 4.2.6.8 and 6.1.1.4'
Cl Cl 0.1484 0.1585 'International Tables Vol C Tables 4.2.6.8 and 6.1.1.4'
Pd Pd -0.9988 1.0072 'International Tables Vol C Tables 4.2.6.8 and 6.1.1.4'

loop_
_geom_angle_atom_site_label_1
_geom_angle_atom_site_label_2
_geom_angle_atom_site_label_3
_geom_angle
_geom_angle_site_symmetry_1
_geom_angle_site_symmetry_3
_geom_angle_publ_flag
N1 Pd N4 72.29(6) . . ?
N1 Pd P 87.35(4) . . ?
N4 Pd P 158.57(4) . . ?
N1 Pd Cl 171.85(4) . . ?
N4 Pd Cl 101.33(4) . . ?
P Pd Cl 99.520(18) . . ?
C11 P C21 104.75(8) . . ?
C11 P C8 105.76(8) . . ?
C21 P C8 109.33(8) . . ?
C11 P Pd 121.61(6) . . ?
C21 P Pd 115.38(6) . . ?
C8 P Pd 99.09(6) . . ?
C2 N1 C7 113.29(13) . . ?
C2 N1 C6 107.60(13) . . ?
C7 N1 C6 111.53(14) . . ?
C2 N1 Pd 103.73(10) . . ?
C7 N1 Pd 115.78(10) . . ?
C6 N1 Pd 104.09(10) . . ?
N1 C2 C3 107.28(13) . . ?
N1 C2 H20 110.2 . . ?
C3 C2 H20 110.4 . . ?
N1 C2 H21 110.2 . . ?
C3 C2 H21 110.2 . . ?
H20 C2 H21 108.5 . . ?
N4 C3 C2 108.97(14) . . ?
N4 C3 H31 110.1 . . ?
C2 C3 H31 109.9 . . ?
N4 C3 H32 109.9 . . ?
C2 C3 H32 109.7 . . ?
H31 C3 H32 108.3 . . ?
C9 N4 C5 111.58(14) . . ?
C9 N4 C3 111.01(14) . . ?
C5 N4 C3 107.27(14) . . ?
C9 N4 Pd 122.16(11) . . ?
C5 N4 Pd 102.46(10) . . ?
C3 N4 Pd 101.00(10) . . ?
N4 C5 C6 108.18(14) . . ?
N4 C5 H51 110.0 . . ?
C6 C5 H51 109.9 . . ?
N4 C5 H52 110.3 . . ?
C6 C5 H52 110.0 . . ?
H51 C5 H52 108.4 . . ?
N1 C6 C5 108.29(14) . . ?
N1 C6 H61 110.2 . . ?
C5 C6 H61 110.0 . . ?
N1 C6 H62 110.0 . . ?
C5 C6 H62 110.1 . . ?
H61 C6 H62 108.4 . . ?
N1 C7 C8 110.47(14) . . ?
N1 C7 H71 109.6 . . ?
C8 C7 H71 109.8 . . ?
N1 C7 H72 109.4 . . ?
C8 C7 H72 109.5 . . ?
H71 C7 H72 108.1 . . ?
C7 C8 P 109.03(12) . . ?
C7 C8 H81 109.8 . . ?
P C8 H81 110.0 . . ?
C7 C8 H82 109.9 . . ?
P C8 H82 109.8 . . ?
H81 C8 H82 108.3 . . ?
N4 C9 H91 109.5 . . ?
N4 C9 H92 109.4 . . ?
H91 C9 H92 109.5 . . ?
N4 C9 H93 109.5 . . ?
H91 C9 H93 109.5 . . ?
H92 C9 H93 109.5 . . ?
C16 C11 C12 120.12(16) . . ?
C16 C11 P 121.96(13) . . ?
C12 C11 P 117.91(13) . . ?
C13 C12 C11 119.75(17) . . ?
C13 C12 H12 120.1 . . ?
C11 C12 H12 120.2 . . ?
C14 C13 C12 120.12(18) . . ?
C14 C13 H13 119.7 . . ?
C12 C13 H13 120.1 . . ?
C15 C14 C13 120.30(17) . . ?
C15 C14 H14 119.9 . . ?
C13 C14 H14 119.8 . . ?
C14 C15 C16 120.11(18) . . ?
C14 C15 H15 119.9 . . ?
C16 C15 H15 120.0 . . ?
C11 C16 C15 119.58(17) . . ?
C11 C16 H16 120.2 . . ?
C15 C16 H16 120.2 . . ?
C22 C21 C26 119.66(16) . . ?
C22 C21 P 122.28(13) . . ?
C26 C21 P 118.04(14) . . ?
C21 C22 C23 120.01(17) . . ?
C21 C22 H22 119.7 . . ?
C23 C22 H22 120.3 . . ?
C24 C23 C22 120.07(18) . . ?
C24 C23 H23 119.9 . . ?
C22 C23 H23 120.0 . . ?
C25 C24 C23 120.18(18) . . ?
C25 C24 H24 119.7 . . ?
C23 C24 H24 120.1 . . ?
C24 C25 C26 120.28(18) . . ?
C24 C25 H25 119.9 . . ?
C26 C25 H25 119.8 . . ?
C25 C26 C21 119.81(17) . . ?
C25 C26 H26 120.3 . . ?
C21 C26 H26 119.9 . . ?
O1 Mg O1 180.0 3_666 . ?
O1 Mg O6 90.16(5) 3_666 3_666 ?
O1 Mg O6 89.84(5) . 3_666 ?
O1 Mg O6 89.84(5) 3_666 . ?
O1 Mg O6 90.16(5) . . ?
O6 Mg O6 180.0 3_666 . ?
O1 Mg O5 89.83(5) 3_666 . ?
O1 Mg O5 90.17(5) . . ?
O6 Mg O5 87.99(5) 3_666 . ?
O6 Mg O5 92.02(5) . . ?
O1 Mg O5 90.17(5) 3_666 3_666 ?
O1 Mg O5 89.83(5) . 3_666 ?
O6 Mg O5 92.01(5) 3_666 3_666 ?
O6 Mg O5 87.99(5) . 3_666 ?
O5 Mg O5 180.0 . 3_666 ?
O4 S O3 109.57(10) . . ?
O4 S O1 110.41(8) . . ?
O3 S O1 109.05(8) . . ?
O4 S O2 109.82(8) . . ?
O3 S O2 109.16(8) . . ?
O1 S O2 108.80(7) . . ?
S O1 Mg 137.64(8) . . ?
Mg O5 H051 118.0(18) . . ?
Mg O5 H052 103(2) . . ?
H051 O5 H052 112(3) . . ?
Mg O6 H061 119.6(19) . . ?
Mg O6 H062 122(2) . . ?
H061 O6 H062 108(3) . . ?
H071 O7 H072 107(3) . . ?
H081 O8 H082 109(3) . . ?
H091 O9 H092 102(3) . . ?

loop_
_geom_bond_atom_site_label_1
_geom_bond_atom_site_label_2
_geom_bond_distance
_geom_bond_site_symmetry_2
_geom_bond_publ_flag
Pd N1 2.0325(14) . ?
Pd N4 2.1426(14) . ?
Pd P 2.2243(5) . ?
Pd Cl 2.2897(5) . ?
P C11 1.8089(18) . ?
P C21 1.8103(18) . ?
P C8 1.8322(17) . ?
N1 C2 1.495(2) . ?
N1 C7 1.496(2) . ?
N1 C6 1.500(2) . ?
C2 C3 1.536(2) . ?
C2 H20 0.9893 . ?
C2 H21 0.9895 . ?
C3 N4 1.489(2) . ?
C3 H31 0.9895 . ?
C3 H32 0.9895 . ?
N4 C9 1.472(2) . ?
N4 C5 1.483(2) . ?
C5 C6 1.531(3) . ?
C5 H51 0.9894 . ?
C5 H52 0.9893 . ?
C6 H61 0.9894 . ?
C6 H62 0.9892 . ?
C7 C8 1.522(2) . ?
C7 H71 0.9894 . ?
C7 H72 0.9893 . ?
C8 H81 0.9894 . ?
C8 H82 0.9892 . ?
C9 H91 0.9795 . ?
C9 H92 0.9795 . ?
C9 H93 0.9794 . ?
C11 C16 1.393(2) . ?
C11 C12 1.394(2) . ?
C12 C13 1.389(3) . ?
C12 H12 0.9492 . ?
C13 C14 1.386(3) . ?
C13 H13 0.9494 . ?
C14 C15 1.384(3) . ?
C14 H14 0.9495 . ?
C15 C16 1.394(3) . ?
C15 H15 0.9493 . ?
C16 H16 0.9493 . ?
C21 C22 1.392(2) . ?
C21 C26 1.402(2) . ?
C22 C23 1.394(3) . ?
C22 H22 0.9493 . ?
C23 C24 1.386(3) . ?
C23 H23 0.9493 . ?
C24 C25 1.386(3) . ?
C24 H24 0.9494 . ?
C25 C26 1.389(3) . ?
C25 H25 0.9493 . ?
C26 H26 0.9493 . ?
Mg O1 2.0478(12) 3_666 ?
Mg O1 2.0478(12) . ?
Mg O6 2.0520(13) 3_666 ?
Mg O6 2.0520(13) . ?
Mg O5 2.1004(13) . ?
Mg O5 2.1005(13) 3_666 ?
S O4 1.4685(14) . ?
S O3 1.4720(14) . ?
S O1 1.4733(12) . ?
S O2 1.4792(13) . ?
O5 H051 0.77(3) . ?
O5 H052 0.73(3) . ?
O6 H061 0.77(3) . ?
O6 H062 0.79(3) . ?
O7 H071 0.75(3) . ?
O7 H072 0.80(3) . ?
O8 H081 0.71(3) . ?
O8 H082 0.84(3) . ?
O9 H091 0.75(3) . ?
O9 H092 0.80(3) . ?

loop_
_geom_hbond_atom_site_label_D
_geom_hbond_atom_site_label_H
_geom_hbond_atom_site_label_A
_geom_hbond_distance_DH
_geom_hbond_distance_HA
_geom_hbond_distance_DA
_geom_hbond_angle_DHA
_geom_hbond_site_symmetry_A
O5 H051 O9 0.77(3) 1.94(3) 2.710(2) 174(3) .
O5 H052 O4 0.73(3) 2.03(3) 2.7396(19) 162(3) .
O6 H062 O7 0.79(3) 1.93(3) 2.713(2) 170(3) .
O6 H061 O8 0.77(3) 1.98(3) 2.741(2) 174(3) .
O7 H071 O2 0.75(3) 2.16(3) 2.9126(19) 174(3) 3_666
O7 H072 O2 0.80(3) 2.01(3) 2.806(2) 173(3) 4_566
O8 H081 O3 0.71(3) 2.27(3) 2.925(2) 154(3) 3_656
O8 H081 O4 0.71(3) 2.59(3) 3.201(2) 146(3) 3_656
O8 H082 O3 0.84(3) 1.98(3) 2.817(2) 176(3) .
O9 H091 O2 0.75(3) 2.10(3) 2.8422(19) 170(3) 4_566

loop_
_geom_torsion_atom_site_label_1
_geom_torsion_atom_site_label_2
_geom_torsion_atom_site_label_3
_geom_torsion_atom_site_label_4
_geom_torsion
_geom_torsion_site_symmetry_1
_geom_torsion_site_symmetry_2
_geom_torsion_site_symmetry_3
_geom_torsion_site_symmetry_4
_geom_torsion_publ_flag
N1 Pd P C11 129.68(8) . . . . ?
N4 Pd P C11 111.73(13) . . . . ?
Cl Pd P C11 -54.75(7) . . . . ?
N1 Pd P C21 -101.79(8) . . . . ?
N4 Pd P C21 -119.73(13) . . . . ?
Cl Pd P C21 73.79(7) . . . . ?
N1 Pd P C8 14.76(7) . . . . ?
N4 Pd P C8 -3.19(13) . . . . ?
Cl Pd P C8 -169.67(6) . . . . ?
N4 Pd N1 C2 57.06(10) . . . . ?
P Pd N1 C2 -116.15(10) . . . . ?
N4 Pd N1 C7 -178.19(13) . . . . ?
P Pd N1 C7 8.60(11) . . . . ?
N4 Pd N1 C6 -55.41(10) . . . . ?
P Pd N1 C6 131.38(10) . . . . ?
C7 N1 C2 C3 -173.38(14) . . . . ?
C6 N1 C2 C3 62.86(17) . . . . ?
Pd N1 C2 C3 -47.04(15) . . . . ?
N1 C2 C3 N4 0.29(19) . . . . ?
C2 C3 N4 C9 173.93(15) . . . . ?
C2 C3 N4 C5 -63.93(17) . . . . ?
C2 C3 N4 Pd 42.97(15) . . . . ?
N1 Pd N4 C9 -179.23(15) . . . . ?
P Pd N4 C9 -160.38(11) . . . . ?
Cl Pd N4 C9 6.02(14) . . . . ?
N1 Pd N4 C5 55.04(10) . . . . ?
P Pd N4 C5 73.89(15) . . . . ?
Cl Pd N4 C5 -119.71(10) . . . . ?
N1 Pd N4 C3 -55.61(11) . . . . ?
P Pd N4 C3 -36.76(18) . . . . ?
Cl Pd N4 C3 129.64(10) . . . . ?
C9 N4 C5 C6 -174.70(14) . . . . ?
C3 N4 C5 C6 63.51(17) . . . . ?
Pd N4 C5 C6 -42.35(15) . . . . ?
C2 N1 C6 C5 -63.41(17) . . . . ?
C7 N1 C6 C5 171.76(14) . . . . ?
Pd N1 C6 C5 46.24(15) . . . . ?
N4 C5 C6 N1 -0.35(19) . . . . ?
C2 N1 C7 C8 84.60(17) . . . . ?
C6 N1 C7 C8 -153.83(14) . . . . ?
Pd N1 C7 C8 -35.06(17) . . . . ?
N1 C7 C8 P 47.41(17) . . . . ?
C11 P C8 C7 -163.44(12) . . . . ?
C21 P C8 C7 84.27(13) . . . . ?
Pd P C8 C7 -36.80(12) . . . . ?
C21 P C11 C16 -113.39(15) . . . . ?
C8 P C11 C16 131.15(15) . . . . ?
Pd P C11 C16 19.65(17) . . . . ?
C21 P C11 C12 66.09(15) . . . . ?
C8 P C11 C12 -49.38(16) . . . . ?
Pd P C11 C12 -160.87(11) . . . . ?
C11 P C21 C22 -117.02(15) . . . . ?
C8 P C21 C22 -4.07(17) . . . . ?
Pd P C21 C22 106.53(14) . . . . ?
C11 P C21 C26 64.72(15) . . . . ?
C8 P C21 C26 177.67(14) . . . . ?
Pd P C21 C26 -71.74(15) . . . . ?
